data_4074086
loop_
_publ_author_name
'Ouli\'e, Pascal'
'Freund, Christelle'
'Saffon, Nathalie'
'Martin-Vaca, Blanca'
'Maron, Laurent'
'Bourissou, Didier'

_publ_section_title
;
 Enforced \h1-Fluorenyl and Indenyl Coordination to Zirconium:
 Geometrically Constrained and Sterically Expanded Complexes Derived from
 the Bifunctional (FluPPh2NAr)&#x2212;and (IndPPh2NAr)&#x2212;Ligands
;
_journal_issue 27
_journal_name_full Organometallics
_journal_page_first 6793
_journal_paper_doi 10.1021/om700974g
_journal_volume 26
_journal_year 2007
_chemical_formula_sum 'C34 H30 N P'
_chemical_formula_weight 483.56
_chemical_name_systematic
; 
 ? 
;
_space_group_IT_number 2
_symmetry_cell_setting triclinic
_symmetry_space_group_name_Hall '-P 1'
_symmetry_space_group_name_H-M 'P -1'
_atom_sites_solution_hydrogens geom
_atom_sites_solution_primary direct
_atom_sites_solution_secondary difmap
_audit_creation_method SHELXL-97
_cell_angle_alpha 88.765(2)
_cell_angle_beta 87.888(2)
_cell_angle_gamma 79.861(2)
_cell_formula_units_Z 4
_cell_length_a 11.8094(14)
_cell_length_b 14.5658(18)
_cell_length_c 15.5167(19)
_cell_measurement_reflns_used 9571
_cell_measurement_temperature 133(2)
_cell_measurement_theta_max 26.498
_cell_measurement_theta_min 2.155
_cell_volume 2625.3(6)
_computing_cell_refinement 'Bruker SMART'
_computing_data_collection 'Bruker SMART'
_computing_data_reduction 'Bruker SHELXTL'
_computing_molecular_graphics 'Bruker SHELXTL'
_computing_publication_material 'Bruker SHELXTL'
_computing_structure_refinement 'SHELXL-97 (Sheldrick, 1997)'
_computing_structure_solution 'SHELXS-97 (Sheldrick, 1990)'
_diffrn_ambient_temperature 133(2)
_diffrn_measured_fraction_theta_full 0.965
_diffrn_measured_fraction_theta_max 0.965
_diffrn_measurement_device_type 'Bruker CCD detector'
_diffrn_measurement_method 'phi and omega scans'
_diffrn_radiation_monochromator graphite
_diffrn_radiation_source 'fine-focus sealed tube'
_diffrn_radiation_type MoK\a
_diffrn_radiation_wavelength 0.71073
_diffrn_reflns_av_R_equivalents 0.0265
_diffrn_reflns_av_sigmaI/netI 0.0466
_diffrn_reflns_limit_h_max 10
_diffrn_reflns_limit_h_min -13
_diffrn_reflns_limit_k_max 12
_diffrn_reflns_limit_k_min -16
_diffrn_reflns_limit_l_max 15
_diffrn_reflns_limit_l_min -17
_diffrn_reflns_number 11412
_diffrn_reflns_theta_full 23.25
_diffrn_reflns_theta_max 23.25
_diffrn_reflns_theta_min 5.12
_exptl_absorpt_coefficient_mu 0.128
_exptl_absorpt_correction_T_max 1.000000
_exptl_absorpt_correction_T_min 0.712115
_exptl_absorpt_correction_type semi-empirical
_exptl_absorpt_process_details 'SADABS (Bruker-AXS)'
_exptl_crystal_colour colorless
_exptl_crystal_density_diffrn 1.223
_exptl_crystal_density_method 'not measured'
_exptl_crystal_description block
_exptl_crystal_F_000 1024
_exptl_crystal_size_max 0.5
_exptl_crystal_size_mid 0.4
_exptl_crystal_size_min 0.4
_refine_diff_density_max 0.624
_refine_diff_density_min -0.400
_refine_diff_density_rms 0.062
_refine_ls_extinction_method none
_refine_ls_goodness_of_fit_ref 1.148
_refine_ls_hydrogen_treatment constr
_refine_ls_matrix_type full
_refine_ls_number_parameters 655
_refine_ls_number_reflns 7266
_refine_ls_number_restraints 0
_refine_ls_restrained_S_all 1.148
_refine_ls_R_factor_all 0.0805
_refine_ls_R_factor_gt 0.0718
_refine_ls_shift/su_max 0.000
_refine_ls_shift/su_mean 0.000
_refine_ls_structure_factor_coef Fsqd
_refine_ls_weighting_details 'calc w=1/[\s^2^(Fo^2^)+(0.0000P)^2^+8.8554P] where P=(Fo^2^+2Fc^2^)/3'
_refine_ls_weighting_scheme calc
_refine_ls_wR_factor_gt 0.1670
_refine_ls_wR_factor_ref 0.1713
_reflns_number_gt 6346
_reflns_number_total 7266
_reflns_threshold_expression >2sigma(I)
_cod_data_source_file om700974g-file004.cif
_cod_data_source_block 2c
_cod_depositor_comments
;
The following automatic conversions were performed:

'_symmetry_cell_setting' value 'Triclinic' changed to 'triclinic'
according to /home/saulius/struct/CIF-dictionaries/cif_core.dic
dictionary named 'cif_core.dic' version 2.4.1 from 2010-06-29.

Automatic conversion script
Id: cif_fix_values 1715 2011-07-08 13:25:40Z adriana 
;
_cod_original_sg_symbol_H-M P-1
_cod_database_code 4074086

loop_
_symmetry_equiv_pos_as_xyz
'x, y, z'
'-x, -y, -z'

loop_
_atom_site_label
_atom_site_type_symbol
_atom_site_fract_x
_atom_site_fract_y
_atom_site_fract_z
_atom_site_U_iso_or_equiv
_atom_site_adp_type
_atom_site_occupancy
_atom_site_symmetry_multiplicity
_atom_site_calc_flag
_atom_site_refinement_flags
P1 P 0.66661(9) 0.20397(7) 0.43039(7) 0.0226(3) Uani 1 1 d .
N1 N 0.7067(3) 0.2228(2) 0.3369(2) 0.0264(8) Uani 1 1 d .
C1 C 0.7993(3) 0.1822(3) 0.2823(3) 0.0240(9) Uani 1 1 d .
C2 C 0.7806(4) 0.1197(3) 0.2179(3) 0.0259(9) Uani 1 1 d .
C3 C 0.8696(4) 0.0866(3) 0.1591(3) 0.0313(10) Uani 1 1 d .
H3 H 0.8563 0.0447 0.1161 0.038 Uiso 1 1 calc R
C4 C 0.9766(4) 0.1125(3) 0.1612(3) 0.0329(11) Uani 1 1 d .
C5 C 0.9939(4) 0.1725(3) 0.2254(3) 0.0357(11) Uani 1 1 d .
H5 H 1.0674 0.1899 0.2287 0.043 Uiso 1 1 calc R
C6 C 0.9069(4) 0.2087(3) 0.2859(3) 0.0291(10) Uani 1 1 d .
C7 C 0.6642(4) 0.0940(3) 0.2094(3) 0.0366(11) Uani 1 1 d .
H7A H 0.6126 0.1462 0.1829 0.055 Uiso 1 1 calc R
H7B H 0.6329 0.0801 0.2666 0.055 Uiso 1 1 calc R
H7C H 0.6709 0.0389 0.1731 0.055 Uiso 1 1 calc R
C8 C 1.0708(4) 0.0757(4) 0.0951(3) 0.0478(13) Uani 1 1 d .
H8A H 1.1390 0.1034 0.1047 0.072 Uiso 1 1 calc R
H8B H 1.0436 0.0922 0.0370 0.072 Uiso 1 1 calc R
H8C H 1.0906 0.0077 0.1011 0.072 Uiso 1 1 calc R
C9 C 0.9315(4) 0.2746(4) 0.3528(3) 0.0428(12) Uani 1 1 d .
H9A H 0.8874 0.3369 0.3414 0.064 Uiso 1 1 calc R
H9B H 1.0139 0.2772 0.3507 0.064 Uiso 1 1 calc R
H9C H 0.9093 0.2526 0.4101 0.064 Uiso 1 1 calc R
C10 C 0.5288(3) 0.1599(3) 0.4356(3) 0.0241(9) Uani 1 1 d .
H10 H 0.5388 0.1010 0.4020 0.029 Uiso 1 1 calc R
C11 C 0.4800(4) 0.1410(3) 0.5252(3) 0.0258(9) Uani 1 1 d .
C12 C 0.5274(4) 0.0794(3) 0.5896(3) 0.0276(10) Uani 1 1 d .
H12 H 0.5998 0.0401 0.5804 0.033 Uiso 1 1 calc R
C13 C 0.4663(4) 0.0769(3) 0.6672(3) 0.0303(10) Uani 1 1 d .
H13 H 0.4978 0.0357 0.7118 0.036 Uiso 1 1 calc R
C14 C 0.3599(4) 0.1335(3) 0.6811(3) 0.0327(11) Uani 1 1 d .
H14 H 0.3205 0.1317 0.7355 0.039 Uiso 1 1 calc R
C15 C 0.3113(4) 0.1919(3) 0.6168(3) 0.0303(10) Uani 1 1 d .
H15 H 0.2374 0.2292 0.6258 0.036 Uiso 1 1 calc R
C16 C 0.3707(3) 0.1959(3) 0.5390(3) 0.0261(9) Uani 1 1 d .
C17 C 0.3387(3) 0.2496(3) 0.4592(3) 0.0256(9) Uani 1 1 d .
C18 C 0.2377(4) 0.3092(3) 0.4395(3) 0.0311(10) Uani 1 1 d .
H18 H 0.1770 0.3231 0.4817 0.037 Uiso 1 1 calc R
C19 C 0.2270(4) 0.3479(3) 0.3580(3) 0.0341(11) Uani 1 1 d .
H19 H 0.1575 0.3876 0.3432 0.041 Uiso 1 1 calc R
C20 C 0.3160(4) 0.3297(3) 0.2974(3) 0.0323(10) Uani 1 1 d .
H20 H 0.3071 0.3578 0.2417 0.039 Uiso 1 1 calc R
C21 C 0.4190(4) 0.2706(3) 0.3163(3) 0.0285(10) Uani 1 1 d .
H21 H 0.4804 0.2588 0.2745 0.034 Uiso 1 1 calc R
C22 C 0.4291(3) 0.2296(3) 0.3980(3) 0.0242(9) Uani 1 1 d .
C23 C 0.6408(3) 0.3108(3) 0.4917(3) 0.0254(9) Uani 1 1 d .
C24 C 0.6020(4) 0.3152(3) 0.5770(3) 0.0281(10) Uani 1 1 d .
H24 H 0.5838 0.2610 0.6054 0.034 Uiso 1 1 calc R
C25 C 0.5896(4) 0.3984(3) 0.6213(3) 0.0331(11) Uani 1 1 d .
H25 H 0.5641 0.4008 0.6801 0.040 Uiso 1 1 calc R
C26 C 0.6143(4) 0.4781(3) 0.5797(3) 0.0316(10) Uani 1 1 d .
H26 H 0.6055 0.5350 0.6100 0.038 Uiso 1 1 calc R
C27 C 0.6515(4) 0.4749(3) 0.4947(3) 0.0326(10) Uani 1 1 d .
H27 H 0.6681 0.5296 0.4663 0.039 Uiso 1 1 calc R
C28 C 0.6650(3) 0.3915(3) 0.4503(3) 0.0266(9) Uani 1 1 d .
H28 H 0.6908 0.3895 0.3915 0.032 Uiso 1 1 calc R
C29 C 0.7619(3) 0.1168(3) 0.4910(3) 0.0268(10) Uani 1 1 d .
C30 C 0.8183(4) 0.1368(3) 0.5632(3) 0.0330(11) Uani 1 1 d .
H30 H 0.8095 0.1993 0.5823 0.040 Uiso 1 1 calc R
C31 C 0.8878(4) 0.0656(4) 0.6078(3) 0.0443(13) Uani 1 1 d .
H31 H 0.9261 0.0796 0.6574 0.053 Uiso 1 1 calc R
C32 C 0.9012(4) -0.0251(4) 0.5802(3) 0.0438(13) Uani 1 1 d .
H32 H 0.9477 -0.0738 0.6111 0.053 Uiso 1 1 calc R
C33 C 0.8468(4) -0.0448(3) 0.5075(3) 0.0431(12) Uani 1 1 d .
H33 H 0.8569 -0.1072 0.4881 0.052 Uiso 1 1 calc R
C34 C 0.7782(4) 0.0248(3) 0.4629(3) 0.0342(11) Uani 1 1 d .
H34 H 0.7417 0.0103 0.4127 0.041 Uiso 1 1 calc R
P2 P 0.31132(9) 0.30089(8) 0.94352(7) 0.0240(3) Uani 1 1 d .
N2 N 0.2717(3) 0.2796(2) 0.8537(2) 0.0285(8) Uani 1 1 d .
C35 C 0.1827(3) 0.3118(3) 0.7974(3) 0.0246(9) Uani 1 1 d .
C36 C 0.0883(3) 0.2658(3) 0.7936(3) 0.0303(10) Uani 1 1 d .
C37 C 0.0069(4) 0.2922(3) 0.7305(3) 0.0392(12) Uani 1 1 d .
H37 H -0.0556 0.2594 0.7279 0.047 Uiso 1 1 calc R
C38 C 0.0134(4) 0.3643(3) 0.6715(3) 0.0330(11) Uani 1 1 d .
C39 C 0.1052(4) 0.4097(3) 0.6775(3) 0.0307(10) Uani 1 1 d .
H39 H 0.1114 0.4598 0.6385 0.037 Uiso 1 1 calc R
C40 C 0.1897(4) 0.3856(3) 0.7385(3) 0.0286(10) Uani 1 1 d .
C41 C 0.0756(4) 0.1876(4) 0.8558(4) 0.0497(14) Uani 1 1 d .
H41A H 0.0013 0.1682 0.8482 0.075 Uiso 1 1 calc R
H41B H 0.0794 0.2088 0.9149 0.075 Uiso 1 1 calc R
H41C H 0.1379 0.1347 0.8447 0.075 Uiso 1 1 calc R
C42 C -0.0736(5) 0.3898(4) 0.6020(4) 0.0547(15) Uani 1 1 d .
H42A H -0.0662 0.4508 0.5768 0.082 Uiso 1 1 calc R
H42B H -0.1514 0.3925 0.6272 0.082 Uiso 1 1 calc R
H42C H -0.0597 0.3426 0.5569 0.082 Uiso 1 1 calc R
C43 C 0.2890(5) 0.4363(4) 0.7408(4) 0.0500(14) Uani 1 1 d .
H43A H 0.2823 0.4841 0.6949 0.075 Uiso 1 1 calc R
H43B H 0.3611 0.3921 0.7322 0.075 Uiso 1 1 calc R
H43C H 0.2887 0.4661 0.7969 0.075 Uiso 1 1 calc R
C44 C 0.4477(4) 0.3478(3) 0.9384(3) 0.0261(9) Uani 1 1 d .
H44 H 0.4342 0.4083 0.9056 0.031 Uiso 1 1 calc R
C45 C 0.5008(4) 0.3638(3) 1.0241(3) 0.0294(10) Uani 1 1 d .
C46 C 0.4586(4) 0.4212(3) 1.0919(3) 0.0330(10) Uani 1 1 d .
H46 H 0.3852 0.4601 1.0896 0.040 Uiso 1 1 calc R
C47 C 0.5262(5) 0.4209(3) 1.1639(3) 0.0386(12) Uani 1 1 d .
H47 H 0.4972 0.4594 1.2113 0.046 Uiso 1 1 calc R
C48 C 0.6343(5) 0.3661(3) 1.1680(3) 0.0397(12) Uani 1 1 d .
H48 H 0.6779 0.3662 1.2183 0.048 Uiso 1 1 calc R
C49 C 0.6786(4) 0.3113(3) 1.0992(3) 0.0367(11) Uani 1 1 d .
H49 H 0.7536 0.2749 1.1008 0.044 Uiso 1 1 calc R
C50 C 0.6117(4) 0.3101(3) 1.0270(3) 0.0280(10) Uani 1 1 d .
C51 C 0.6393(4) 0.2614(3) 0.9463(3) 0.0318(10) Uani 1 1 d .
C52 C 0.7401(4) 0.2039(3) 0.9178(3) 0.0368(11) Uani 1 1 d .
H52 H 0.8042 0.1897 0.9540 0.044 Uiso 1 1 calc R
C53 C 0.7453(4) 0.1679(3) 0.8357(3) 0.0370(11) Uani 1 1 d .
H53 H 0.8138 0.1292 0.8152 0.044 Uiso 1 1 calc R
C54 C 0.6515(4) 0.1877(3) 0.7831(3) 0.0339(11) Uani 1 1 d .
H54 H 0.6563 0.1619 0.7271 0.041 Uiso 1 1 calc R
C55 C 0.5508(4) 0.2448(3) 0.8110(3) 0.0301(10) Uani 1 1 d .
H55 H 0.4867 0.2579 0.7746 0.036 Uiso 1 1 calc R
C56 C 0.5449(4) 0.2821(3) 0.8923(3) 0.0265(10) Uani 1 1 d .
C57 C 0.3438(3) 0.1942(3) 1.0076(3) 0.0234(9) Uani 1 1 d .
C58 C 0.3653(4) 0.1941(3) 1.0949(3) 0.0293(10) Uani 1 1 d .
H58 H 0.3672 0.2514 1.1225 0.035 Uiso 1 1 calc R
C59 C 0.3840(4) 0.1118(3) 1.1423(3) 0.0328(10) Uani 1 1 d .
H59 H 0.3975 0.1125 1.2023 0.039 Uiso 1 1 calc R
C60 C 0.3829(4) 0.0282(3) 1.1018(3) 0.0315(10) Uani 1 1 d .
H60 H 0.3958 -0.0286 1.1341 0.038 Uiso 1 1 calc R
C61 C 0.3632(4) 0.0272(3) 1.0151(3) 0.0305(10) Uani 1 1 d .
H61 H 0.3630 -0.0305 0.9877 0.037 Uiso 1 1 calc R
C62 C 0.3438(3) 0.1093(3) 0.9675(3) 0.0279(10) Uani 1 1 d .
H62 H 0.3304 0.1081 0.9076 0.033 Uiso 1 1 calc R
C63 C 0.2117(4) 0.3829(3) 1.0091(3) 0.0291(10) Uani 1 1 d .
C64 C 0.1395(4) 0.3520(3) 1.0712(3) 0.0358(11) Uani 1 1 d .
H64 H 0.1408 0.2870 1.0796 0.043 Uiso 1 1 calc R
C65 C 0.0650(4) 0.4155(4) 1.1213(3) 0.0468(13) Uani 1 1 d .
H65 H 0.0155 0.3937 1.1636 0.056 Uiso 1 1 calc R
C66 C 0.0625(5) 0.5095(4) 1.1102(3) 0.0491(14) Uani 1 1 d .
H66 H 0.0138 0.5526 1.1462 0.059 Uiso 1 1 calc R
C67 C 0.1314(5) 0.5408(3) 1.0463(3) 0.0461(13) Uani 1 1 d .
H67 H 0.1276 0.6059 1.0367 0.055 Uiso 1 1 calc R
C68 C 0.2058(4) 0.4782(3) 0.9961(3) 0.0376(11) Uani 1 1 d .
H68 H 0.2531 0.5005 0.9524 0.045 Uiso 1 1 calc R

loop_
_atom_site_aniso_label
_atom_site_aniso_U_11
_atom_site_aniso_U_22
_atom_site_aniso_U_33
_atom_site_aniso_U_23
_atom_site_aniso_U_13
_atom_site_aniso_U_12
P1 0.0200(5) 0.0221(6) 0.0260(6) -0.0036(4) 0.0000(4) -0.0047(4)
N1 0.0236(19) 0.027(2) 0.0283(19) -0.0029(15) -0.0007(15) -0.0021(15)
C1 0.020(2) 0.024(2) 0.026(2) 0.0028(18) 0.0013(17) -0.0002(17)
C2 0.026(2) 0.023(2) 0.028(2) -0.0006(18) 0.0021(18) -0.0032(18)
C3 0.032(3) 0.025(2) 0.035(2) -0.0039(19) 0.004(2) -0.0023(19)
C4 0.025(2) 0.033(3) 0.037(3) 0.002(2) 0.0057(19) 0.004(2)
C5 0.018(2) 0.047(3) 0.042(3) 0.010(2) 0.0003(19) -0.007(2)
C6 0.026(2) 0.031(2) 0.031(2) 0.0028(19) -0.0043(19) -0.0061(19)
C7 0.039(3) 0.037(3) 0.037(3) -0.013(2) 0.008(2) -0.017(2)
C8 0.031(3) 0.056(3) 0.051(3) 0.004(3) 0.014(2) 0.003(2)
C9 0.030(3) 0.055(3) 0.046(3) -0.004(2) -0.004(2) -0.012(2)
C10 0.027(2) 0.020(2) 0.026(2) -0.0088(17) 0.0022(17) -0.0044(18)
C11 0.028(2) 0.022(2) 0.030(2) -0.0044(18) -0.0022(18) -0.0103(18)
C12 0.024(2) 0.024(2) 0.038(3) -0.0031(19) -0.0018(19) -0.0106(18)
C13 0.036(3) 0.030(2) 0.028(2) -0.0013(19) -0.0013(19) -0.014(2)
C14 0.039(3) 0.033(3) 0.030(2) -0.008(2) 0.007(2) -0.018(2)
C15 0.029(2) 0.027(2) 0.035(3) -0.008(2) 0.006(2) -0.0069(19)
C16 0.025(2) 0.026(2) 0.030(2) -0.0080(18) 0.0009(18) -0.0124(18)
C17 0.025(2) 0.025(2) 0.029(2) -0.0049(18) 0.0007(18) -0.0087(18)
C18 0.021(2) 0.033(3) 0.040(3) -0.006(2) 0.0020(19) -0.0068(19)
C19 0.022(2) 0.035(3) 0.047(3) -0.007(2) -0.009(2) -0.006(2)
C20 0.034(3) 0.029(3) 0.035(3) -0.001(2) -0.010(2) -0.007(2)
C21 0.026(2) 0.032(2) 0.029(2) -0.0069(19) 0.0022(18) -0.0107(19)
C22 0.024(2) 0.021(2) 0.030(2) -0.0065(18) -0.0033(18) -0.0087(17)
C23 0.023(2) 0.026(2) 0.028(2) -0.0025(18) -0.0045(18) -0.0066(18)
C24 0.028(2) 0.026(2) 0.032(2) -0.0050(19) 0.0001(18) -0.0091(19)
C25 0.029(2) 0.040(3) 0.032(2) -0.012(2) 0.0031(19) -0.011(2)
C26 0.025(2) 0.025(2) 0.046(3) -0.013(2) -0.004(2) -0.0060(19)
C27 0.035(3) 0.025(2) 0.039(3) 0.001(2) -0.006(2) -0.009(2)
C28 0.023(2) 0.025(2) 0.032(2) -0.0010(18) -0.0010(18) -0.0039(18)
C29 0.020(2) 0.030(2) 0.030(2) -0.0011(19) 0.0028(18) -0.0044(18)
C30 0.029(2) 0.039(3) 0.029(2) 0.000(2) 0.0005(19) -0.001(2)
C31 0.036(3) 0.058(4) 0.033(3) 0.000(2) -0.004(2) 0.007(2)
C32 0.037(3) 0.039(3) 0.048(3) 0.012(2) -0.003(2) 0.010(2)
C33 0.036(3) 0.027(3) 0.064(3) 0.001(2) 0.000(2) -0.001(2)
C34 0.029(2) 0.027(3) 0.046(3) -0.006(2) 0.000(2) -0.003(2)
P2 0.0234(6) 0.0237(6) 0.0253(6) -0.0018(4) -0.0005(4) -0.0050(4)
N2 0.0257(19) 0.031(2) 0.0282(19) -0.0016(16) 0.0007(15) -0.0028(16)
C35 0.023(2) 0.024(2) 0.026(2) -0.0072(18) 0.0012(17) -0.0007(18)
C36 0.018(2) 0.033(3) 0.040(3) -0.002(2) 0.0005(19) -0.0043(19)
C37 0.023(2) 0.041(3) 0.055(3) -0.002(2) -0.007(2) -0.008(2)
C38 0.025(2) 0.032(3) 0.040(3) -0.008(2) -0.0061(19) 0.003(2)
C39 0.035(3) 0.024(2) 0.030(2) -0.0017(19) -0.0019(19) 0.002(2)
C40 0.027(2) 0.029(2) 0.030(2) -0.0021(19) -0.0009(18) -0.0073(19)
C41 0.031(3) 0.054(3) 0.068(4) 0.018(3) -0.008(2) -0.021(2)
C42 0.043(3) 0.057(4) 0.064(4) 0.001(3) -0.021(3) -0.004(3)
C43 0.048(3) 0.054(3) 0.053(3) 0.022(3) -0.018(3) -0.023(3)
C44 0.033(2) 0.022(2) 0.024(2) -0.0004(17) -0.0017(18) -0.0054(18)
C45 0.035(3) 0.028(2) 0.030(2) 0.0018(19) -0.0018(19) -0.018(2)
C46 0.036(3) 0.032(3) 0.034(3) -0.003(2) -0.003(2) -0.014(2)
C47 0.061(3) 0.030(3) 0.030(3) -0.005(2) -0.001(2) -0.021(2)
C48 0.055(3) 0.033(3) 0.036(3) 0.007(2) -0.015(2) -0.021(2)
C49 0.041(3) 0.034(3) 0.040(3) 0.007(2) -0.012(2) -0.018(2)
C50 0.030(2) 0.026(2) 0.032(2) 0.0042(18) -0.0060(19) -0.0159(19)
C51 0.031(2) 0.032(3) 0.036(3) 0.003(2) -0.003(2) -0.016(2)
C52 0.023(2) 0.042(3) 0.049(3) 0.007(2) -0.006(2) -0.015(2)
C53 0.026(2) 0.038(3) 0.048(3) -0.004(2) 0.008(2) -0.010(2)
C54 0.032(3) 0.039(3) 0.034(3) 0.000(2) 0.004(2) -0.016(2)
C55 0.028(2) 0.036(3) 0.028(2) 0.0048(19) -0.0004(18) -0.011(2)
C56 0.025(2) 0.027(2) 0.030(2) 0.0025(18) -0.0009(18) -0.0122(18)
C57 0.016(2) 0.025(2) 0.030(2) -0.0009(18) 0.0021(17) -0.0059(17)
C58 0.028(2) 0.030(2) 0.031(2) -0.0033(19) -0.0048(18) -0.0073(19)
C59 0.028(2) 0.039(3) 0.033(2) 0.004(2) -0.0078(19) -0.010(2)
C60 0.025(2) 0.029(3) 0.041(3) 0.008(2) -0.0030(19) -0.0052(19)
C61 0.026(2) 0.021(2) 0.044(3) -0.002(2) 0.0022(19) -0.0013(18)
C62 0.021(2) 0.031(3) 0.030(2) -0.0011(19) 0.0001(18) -0.0020(18)
C63 0.031(2) 0.028(2) 0.027(2) -0.0053(19) -0.0042(19) -0.0012(19)
C64 0.035(3) 0.036(3) 0.034(3) -0.001(2) 0.003(2) -0.002(2)
C65 0.045(3) 0.048(3) 0.041(3) -0.005(2) 0.008(2) 0.007(3)
C66 0.044(3) 0.054(4) 0.042(3) -0.016(3) 0.001(2) 0.013(3)
C67 0.052(3) 0.025(3) 0.058(3) -0.009(2) -0.009(3) 0.007(2)
C68 0.039(3) 0.030(3) 0.043(3) -0.001(2) -0.003(2) -0.004(2)

loop_
_atom_type_symbol
_atom_type_description
_atom_type_scat_dispersion_real
_atom_type_scat_dispersion_imag
_atom_type_scat_source
C C 0.0033 0.0016 'International Tables Vol C Tables 4.2.6.8 and 6.1.1.4'
H H 0.0000 0.0000 'International Tables Vol C Tables 4.2.6.8 and 6.1.1.4'
N N 0.0061 0.0033 'International Tables Vol C Tables 4.2.6.8 and 6.1.1.4'
P P 0.1023 0.0942 'International Tables Vol C Tables 4.2.6.8 and 6.1.1.4'

loop_
_geom_angle_atom_site_label_1
_geom_angle_atom_site_label_2
_geom_angle_atom_site_label_3
_geom_angle
N1 P1 C29 116.10(19)
N1 P1 C23 110.72(19)
C29 P1 C23 107.97(19)
N1 P1 C10 112.39(18)
C29 P1 C10 103.28(19)
C23 P1 C10 105.65(18)
C1 N1 P1 134.5(3)
C6 C1 N1 120.9(4)
C6 C1 C2 119.1(4)
N1 C1 C2 119.7(4)
C3 C2 C1 119.4(4)
C3 C2 C7 120.1(4)
C1 C2 C7 120.4(4)
C4 C3 C2 122.4(4)
C3 C4 C5 117.5(4)
C3 C4 C8 120.7(4)
C5 C4 C8 121.8(4)
C4 C5 C6 122.5(4)
C1 C6 C5 119.1(4)
C1 C6 C9 121.4(4)
C5 C6 C9 119.5(4)
C11 C10 C22 101.7(3)
C11 C10 P1 116.7(3)
C22 C10 P1 112.7(3)
C12 C11 C16 119.8(4)
C12 C11 C10 129.5(4)
C16 C11 C10 110.6(4)
C13 C12 C11 118.3(4)
C12 C13 C14 121.4(4)
C15 C14 C13 120.3(4)
C14 C15 C16 119.3(4)
C15 C16 C11 120.7(4)
C15 C16 C17 130.8(4)
C11 C16 C17 108.4(4)
C18 C17 C22 121.0(4)
C18 C17 C16 130.1(4)
C22 C17 C16 108.9(4)
C19 C18 C17 118.8(4)
C18 C19 C20 120.8(4)
C19 C20 C21 121.2(4)
C22 C21 C20 118.1(4)
C21 C22 C17 120.0(4)
C21 C22 C10 129.7(4)
C17 C22 C10 110.3(4)
C24 C23 C28 119.1(4)
C24 C23 P1 123.4(3)
C28 C23 P1 117.4(3)
C23 C24 C25 120.4(4)
C26 C25 C24 120.0(4)
C27 C26 C25 120.1(4)
C26 C27 C28 120.1(4)
C27 C28 C23 120.3(4)
C30 C29 C34 118.9(4)
C30 C29 P1 123.5(3)
C34 C29 P1 117.6(3)
C29 C30 C31 120.2(5)
C32 C31 C30 120.2(5)
C33 C32 C31 119.7(4)
C34 C33 C32 120.7(5)
C33 C34 C29 120.4(4)
N2 P2 C57 110.36(19)
N2 P2 C63 116.96(19)
C57 P2 C63 106.31(19)
N2 P2 C44 112.61(19)
C57 P2 C44 104.45(18)
C63 P2 C44 105.20(19)
C35 N2 P2 139.5(3)
N2 C35 C36 120.3(4)
N2 C35 C40 121.3(4)
C36 C35 C40 118.2(4)
C37 C36 C35 119.5(4)
C37 C36 C41 120.1(4)
C35 C36 C41 120.3(4)
C38 C37 C36 122.9(4)
C39 C38 C37 116.6(4)
C39 C38 C42 121.3(5)
C37 C38 C42 122.0(4)
C38 C39 C40 122.9(4)
C39 C40 C35 119.8(4)
C39 C40 C43 120.5(4)
C35 C40 C43 119.6(4)
C56 C44 C45 102.4(3)
C56 C44 P2 112.1(3)
C45 C44 P2 117.3(3)
C46 C45 C50 119.9(4)
C46 C45 C44 130.8(4)
C50 C45 C44 109.3(4)
C45 C46 C47 118.6(4)
C48 C47 C46 121.7(4)
C49 C48 C47 119.9(4)
C48 C49 C50 119.1(5)
C49 C50 C45 120.8(4)
C49 C50 C51 129.8(4)
C45 C50 C51 109.4(4)
C52 C51 C56 120.3(4)
C52 C51 C50 130.4(4)
C56 C51 C50 109.3(4)
C53 C52 C51 118.8(4)
C52 C53 C54 120.7(4)
C53 C54 C55 120.9(4)
C56 C55 C54 119.0(4)
C55 C56 C51 120.3(4)
C55 C56 C44 130.3(4)
C51 C56 C44 109.5(4)
C58 C57 C62 119.0(4)
C58 C57 P2 122.7(3)
C62 C57 P2 118.3(3)
C59 C58 C57 120.9(4)
C58 C59 C60 119.5(4)
C61 C60 C59 120.3(4)
C60 C61 C62 120.5(4)
C61 C62 C57 119.9(4)
C64 C63 C68 118.9(4)
C64 C63 P2 121.1(3)
C68 C63 P2 120.0(4)
C63 C64 C65 120.3(5)
C66 C65 C64 120.5(5)
C65 C66 C67 119.5(5)
C66 C67 C68 120.5(5)
C67 C68 C63 120.3(5)

loop_
_geom_bond_atom_site_label_1
_geom_bond_atom_site_label_2
_geom_bond_distance
P1 N1 1.543(4)
P1 C29 1.813(4)
P1 C23 1.815(4)
P1 C10 1.851(4)
N1 C1 1.410(5)
C1 C6 1.395(6)
C1 C2 1.415(6)
C2 C3 1.392(6)
C2 C7 1.498(6)
C3 C4 1.382(6)
C4 C5 1.384(7)
C4 C8 1.518(6)
C5 C6 1.405(6)
C6 C9 1.499(6)
C10 C11 1.523(6)
C10 C22 1.537(6)
C11 C12 1.393(6)
C11 C16 1.405(6)
C12 C13 1.384(6)
C13 C14 1.388(6)
C14 C15 1.372(6)
C15 C16 1.379(6)
C16 C17 1.475(6)
C17 C18 1.386(6)
C17 C22 1.398(6)
C18 C19 1.375(6)
C19 C20 1.377(6)
C20 C21 1.398(6)
C21 C22 1.389(6)
C23 C24 1.384(6)
C23 C28 1.396(6)
C24 C25 1.390(6)
C25 C26 1.386(7)
C26 C27 1.374(6)
C27 C28 1.391(6)
C29 C30 1.386(6)
C29 C34 1.396(6)
C30 C31 1.392(7)
C31 C32 1.378(7)
C32 C33 1.377(7)
C33 C34 1.372(7)
P2 N2 1.542(4)
P2 C57 1.818(4)
P2 C63 1.821(4)
P2 C44 1.855(4)
N2 C35 1.401(5)
C35 C36 1.402(6)
C35 C40 1.407(6)
C36 C37 1.397(6)
C36 C41 1.500(7)
C37 C38 1.389(7)
C38 C39 1.373(6)
C38 C42 1.513(6)
C39 C40 1.395(6)
C40 C43 1.493(6)
C44 C56 1.525(6)
C44 C45 1.531(6)
C45 C46 1.381(6)
C45 C50 1.403(6)
C46 C47 1.396(6)
C47 C48 1.384(7)
C48 C49 1.379(7)
C49 C50 1.396(6)
C50 C51 1.451(6)
C51 C52 1.394(6)
C51 C56 1.406(6)
C52 C53 1.382(7)
C53 C54 1.386(7)
C54 C55 1.387(6)
C55 C56 1.379(6)
C57 C58 1.388(6)
C57 C62 1.396(6)
C58 C59 1.381(6)
C59 C60 1.384(6)
C60 C61 1.374(6)
C61 C62 1.382(6)
C63 C64 1.384(6)
C63 C68 1.389(6)
C64 C65 1.388(7)
C65 C66 1.371(8)
C66 C67 1.380(8)
C67 C68 1.381(7)
